data_2241635
loop_
_publ_author_name
'G\'al, Gyula Tam\'as'
'May, N\'ora Veronika'
'Bombicz, Petra'

_publ_section_title
;
 Crystal structure of levomepromazine maleate
;
_journal_coeditor_code GK2652
_journal_issue 5
_journal_name_full 'Acta Crystallographica Section E'
_journal_page_first 612
_journal_page_last 615
_journal_paper_doi 10.1107/S2056989016004916
_journal_volume 72
_journal_year 2016
_chemical_formula_iupac 'C19 H25 N2 O S +, C4 H3 O4 -'
_chemical_formula_moiety 'C19 H25 N2 O S +, C4 H3 O4 -'
_chemical_formula_sum 'C23 H28 N2 O5 S'
_chemical_formula_weight 444.53
_chemical_melting_point_gt 457
_chemical_melting_point_lt 459
_chemical_name_common Levomepromazine-maleate
_chemical_name_systematic
'(-)-(<i>S</i>)-3-(2-Methoxyphenothiazin-10-yl)-<i>N</i>,<i>N</i>,2-trimethylpropanaminium hydrogen maleate'
_space_group_crystal_system orthorhombic
_space_group_IT_number 19
_space_group_name_Hall 'P 2ac 2ab'
_space_group_name_H-M_alt 'P 21 21 21'
_symmetry_space_group_name_Hall 'P 2ac 2ab'
_symmetry_space_group_name_H-M 'P 21 21 21'
_atom_sites_solution_hydrogens difmap
_atom_sites_solution_primary direct
_atom_sites_solution_secondary direct
_audit_creation_method SHELXL-2014/7
_cell_angle_alpha 90
_cell_angle_beta 90
_cell_angle_gamma 90
_cell_formula_units_Z 8
_cell_length_a 11.6395(5)
_cell_length_b 19.0487(6)
_cell_length_c 20.4977(7)
_cell_measurement_reflns_used 74983
_cell_measurement_temperature 103(2)
_cell_measurement_theta_max 27.48
_cell_measurement_theta_min 3.17
_cell_volume 4544.7(3)
_computing_cell_refinement
;
CrystalClear (Rigaku/MSC, 2007)
;
_computing_data_collection
;
CrystalClear (Rigaku/MSC, 2007)
;
_computing_data_reduction
;
CrystalClear (Rigaku/MSC, 2007)
;
_computing_molecular_graphics
;
Mercury (Macrae <i>et al.</i>,  2006)
;
_computing_publication_material
;
Mercury (Macrae <i>et al.</i>,  2006) and PLATON (Spek, 2009)
;
_computing_structure_refinement
;
SHELXL2014 (Sheldrick, 2015)
;
_computing_structure_solution
;
SHELXS97 (Sheldrick, 2008)
;
_diffrn_ambient_temperature 103(2)
_diffrn_detector_area_resol_mean 10.0000
_diffrn_measured_fraction_theta_full 0.997
_diffrn_measured_fraction_theta_max 0.995
_diffrn_measurement_device_type 'R-AXIS RAPID'
_diffrn_measurement_method dtprofit.ref
_diffrn_radiation_monochromator Graphite
_diffrn_radiation_type MoK\a
_diffrn_radiation_wavelength 0.71073
_diffrn_reflns_av_R_equivalents 0.0853
_diffrn_reflns_limit_h_max 15
_diffrn_reflns_limit_h_min -15
_diffrn_reflns_limit_k_max 24
_diffrn_reflns_limit_k_min -24
_diffrn_reflns_limit_l_max 26
_diffrn_reflns_limit_l_min -26
_diffrn_reflns_number 105320
_diffrn_reflns_theta_full 25.242
_diffrn_reflns_theta_max 27.473
_diffrn_reflns_theta_min 3.167
_exptl_absorpt_coefficient_mu 0.179
_exptl_absorpt_correction_T_max 0.9707
_exptl_absorpt_correction_T_min 0.8934
_exptl_absorpt_correction_type numerical
_exptl_absorpt_process_details
;
NUMABS; Higashi, 2002
;
_exptl_crystal_colour Colourless
_exptl_crystal_density_diffrn 1.299
_exptl_crystal_density_method 'Not measured'
_exptl_crystal_description Prism
_exptl_crystal_F_000 1888
_exptl_crystal_size_max 0.5
_exptl_crystal_size_mid 0.3
_exptl_crystal_size_min 0.2
_refine_diff_density_max 0.670
_refine_diff_density_min -0.314
_refine_ls_abs_structure_details
;
Flack <i>x</i> determined using 3169 quotients
[(<i>I</i>^+^)-(<i>I</i>^-^)]/[(<i>I</i>^+^)+(<i>I</i>^-^)]
(Parsons <i>et al.</i>,  2013
;
_refine_ls_abs_structure_Flack -0.02(3)
_refine_ls_extinction_method none
_refine_ls_goodness_of_fit_ref 1.049
_refine_ls_hydrogen_treatment constr
_refine_ls_matrix_type full
_refine_ls_number_parameters 569
_refine_ls_number_reflns 10363
_refine_ls_number_restraints 0
_refine_ls_restrained_S_all 1.049
_refine_ls_R_factor_all 0.0602
_refine_ls_R_factor_gt 0.0491
_refine_ls_shift/su_max 0.000
_refine_ls_shift/su_mean 0.000
_refine_ls_structure_factor_coef Fsqd
_refine_ls_weighting_details 'w=1/[\s^2^(Fo^2^)+(0.0791P)^2^] where P=(Fo^2^+2Fc^2^)/3'
_refine_ls_weighting_scheme calc
_refine_ls_wR_factor_gt 0.1244
_refine_ls_wR_factor_ref 0.1326
_reflns_number_gt 8459
_reflns_number_total 10363
_reflns_threshold_expression 'I > 2\s(I)'
_cod_data_source_file gk2652sup1.cif
_cod_data_source_block I
_cod_database_code 2241635
_shelx_space_group_comment
;
The symmetry employed for this shelxl refinement is uniquely defined
by the following loop, which should always be used as a source of
symmetry information in preference to the above space-group names.
They are only intended as comments.
;
_shelx_estimated_absorpt_t_min 0.916
_shelx_estimated_absorpt_t_max 0.965

loop_
_space_group_symop_operation_xyz
'x, y, z'
'-x+1/2, -y, z+1/2'
'x+1/2, -y+1/2, -z'
'-x, y+1/2, -z+1/2'

loop_
_atom_site_type_symbol
_atom_site_label
_atom_site_fract_x
_atom_site_fract_y
_atom_site_fract_z
_atom_site_U_iso_or_equiv
_atom_site_adp_type
_atom_site_calc_flag
_atom_site_occupancy
S S7 0.71907(8) 0.43498(5) 0.42513(4) 0.0376(2) Uani d 1
S S37 0.27962(8) 0.47770(4) 0.44305(4) 0.0324(2) Uani d 1
O O3 0.2810(2) 0.85941(11) 0.69965(12) 0.0340(5) Uani d 1
O O4 0.4194(2) 0.77876(12) 0.69694(13) 0.0380(6) Uani d 1
O O5 0.2773(2) 0.64259(12) 0.29296(13) 0.0395(6) Uani d 1
O O1 0.3156(3) 0.56393(12) 0.65973(14) 0.0458(7) Uani d 1
O O2 0.4351(2) 0.65270(12) 0.67442(14) 0.0397(6) Uani d 1
H H2O 0.4307 0.6961 0.6812 0.048 Uiso calc 1
O O22 0.3315(2) 0.23474(12) 0.42581(12) 0.0367(6) Uani d 1
O O7 0.3143(3) 0.93613(13) 0.33972(16) 0.0521(8) Uani d 1
O O6 0.4133(2) 0.72465(13) 0.28657(14) 0.0428(6) Uani d 1
N N48 0.0515(2) 0.44623(13) 0.75804(13) 0.0267(6) Uani d 1
H H48N 0.1129 0.4098 0.7628 0.032 Uiso calc 1
N N18 0.5491(2) 0.45179(13) 0.77062(12) 0.0261(6) Uani d 1
H H18N 0.6141 0.4180 0.7763 0.031 Uiso calc 1
O O8 0.4289(2) 0.85049(13) 0.30770(15) 0.0441(6) Uani d 1
H H8O 0.4253 0.8067 0.3030 0.053 Uiso calc 1
N N10 0.5392(2) 0.43086(14) 0.52619(13) 0.0274(6) Uani d 1
C C16 0.5607(3) 0.44213(16) 0.64667(14) 0.0256(6) Uani d 1
H H16 0.5808 0.4929 0.6417 0.031 Uiso calc 1
C C20 0.4693(3) 0.4429(2) 0.82668(16) 0.0351(8) Uani d 1
H H20A 0.4062 0.4767 0.8230 0.053 Uiso calc 1
H H20B 0.5110 0.4509 0.8675 0.053 Uiso calc 1
H H20C 0.4380 0.3951 0.8264 0.053 Uiso calc 1
C C27 0.3141(3) 0.79688(17) 0.69359(16) 0.0304(7) Uani d 1
C C17 0.4879(3) 0.43375(17) 0.70818(14) 0.0269(6) Uani d 1
H H17A 0.4192 0.4641 0.7042 0.032 Uiso calc 1
H H17B 0.4611 0.3845 0.7108 0.032 Uiso calc 1
N N40 0.0636(3) 0.45554(14) 0.51572(13) 0.0327(6) Uani d 1
C C36 0.1707(3) 0.41769(16) 0.42030(15) 0.0288(7) Uani d 1
C C46 0.0698(3) 0.44388(16) 0.63495(15) 0.0291(7) Uani d 1
H H46 0.1011 0.4928 0.6358 0.035 Uiso calc 1
C C45 -0.0030(3) 0.43515(18) 0.57258(16) 0.0331(7) Uani d 1
H H45A -0.0276 0.3856 0.5682 0.040 Uiso calc 1
H H45B -0.0727 0.4647 0.5756 0.040 Uiso calc 1
C C47 -0.0078(3) 0.43418(17) 0.69381(16) 0.0290(7) Uani d 1
H H47A -0.0733 0.4671 0.6902 0.035 Uiso calc 1
H H47B -0.0391 0.3859 0.6932 0.035 Uiso calc 1
C C50 -0.0309(3) 0.4373(2) 0.81310(17) 0.0358(8) Uani d 1
H H50A 0.0107 0.4396 0.8546 0.054 Uiso calc 1
H H50B -0.0691 0.3917 0.8093 0.054 Uiso calc 1
H H50C -0.0885 0.4748 0.8116 0.054 Uiso calc 1
C C14 0.5155(3) 0.55931(18) 0.53450(17) 0.0339(7) Uani d 1
H H14 0.4561 0.5537 0.5659 0.041 Uiso calc 1
C C21 0.6714(3) 0.39977(18) 0.64729(17) 0.0327(7) Uani d 1
H H21A 0.7201 0.4156 0.6834 0.049 Uiso calc 1
H H21B 0.7121 0.4065 0.6059 0.049 Uiso calc 1
H H21C 0.6532 0.3499 0.6529 0.049 Uiso calc 1
O O52 -0.0838(3) 0.27161(18) 0.38223(15) 0.0592(9) Uani d 1
C C15 0.4825(3) 0.42064(17) 0.58918(14) 0.0270(7) Uani d 1
H H15A 0.4609 0.3706 0.5939 0.032 Uiso calc 1
H H15B 0.4112 0.4489 0.5905 0.032 Uiso calc 1
C C1 0.5213(3) 0.38102(15) 0.47535(15) 0.0264(6) Uani d 1
C C9 0.5686(3) 0.50069(17) 0.50747(15) 0.0299(7) Uani d 1
C C24 0.3317(3) 0.62659(17) 0.66822(18) 0.0341(8) Uani d 1
C C54 0.3118(3) 0.70422(17) 0.30093(18) 0.0347(8) Uani d 1
C C33 0.0037(3) 0.31867(17) 0.39121(17) 0.0332(7) Uani d 1
C C19 0.5978(3) 0.52445(17) 0.76919(17) 0.0339(8) Uani d 1
H H19A 0.5370 0.5580 0.7580 0.051 Uiso calc 1
H H19B 0.6589 0.5269 0.7364 0.051 Uiso calc 1
H H19C 0.6293 0.5361 0.8122 0.051 Uiso calc 1
C C3 0.4162(3) 0.28458(16) 0.42653(17) 0.0319(7) Uani d 1
C C26 0.2222(3) 0.74344(17) 0.68253(19) 0.0366(8) Uani d 1
H H26 0.1462 0.7617 0.6829 0.044 Uiso calc 1
C C6 0.5962(3) 0.38091(17) 0.42268(17) 0.0313(7) Uani d 1
C C55 0.2258(4) 0.75469(18) 0.32921(19) 0.0401(8) Uani d 1
H H55 0.1546 0.7342 0.3416 0.048 Uiso calc 1
C C57 0.3310(3) 0.87372(18) 0.32830(18) 0.0358(8) Uani d 1
C C39 0.0910(3) 0.52782(18) 0.50652(17) 0.0362(8) Uani d 1
C C31 0.0745(3) 0.41109(16) 0.46133(15) 0.0283(7) Uani d 1
C C8 0.6538(3) 0.51034(18) 0.46007(16) 0.0325(7) Uani d 1
C C4 0.4893(4) 0.28620(18) 0.37300(18) 0.0378(8) Uani d 1
H H4 0.4784 0.2541 0.3380 0.045 Uiso calc 1
C C34 0.0976(3) 0.32530(18) 0.35056(17) 0.0345(8) Uani d 1
H H34 0.1053 0.2961 0.3132 0.041 Uiso calc 1
C C5 0.5772(3) 0.33408(18) 0.37057(17) 0.0360(8) Uani d 1
H H5 0.6259 0.3357 0.3334 0.043 Uiso calc 1
C C38 0.1890(3) 0.54566(17) 0.47043(16) 0.0348(8) Uani d 1
C C13 0.5500(4) 0.62664(18) 0.51517(19) 0.0444(10) Uani d 1
H H13 0.5144 0.6667 0.5340 0.053 Uiso calc 1
C C2 0.4303(3) 0.33317(16) 0.47697(16) 0.0294(7) Uani d 1
H H2 0.3779 0.3337 0.5125 0.035 Uiso calc 1
C C25 0.2291(3) 0.67395(17) 0.67218(18) 0.0360(8) Uani d 1
H H25 0.1572 0.6511 0.6664 0.043 Uiso calc 1
C C51 0.1706(3) 0.3927(2) 0.63410(19) 0.0381(8) Uani d 1
H H51A 0.2198 0.4014 0.6720 0.057 Uiso calc 1
H H51B 0.2151 0.3994 0.5940 0.057 Uiso calc 1
H H51C 0.1415 0.3445 0.6357 0.057 Uiso calc 1
C C56 0.2338(3) 0.82429(18) 0.33969(19) 0.0391(8) Uani d 1
H H56 0.1666 0.8453 0.3572 0.047 Uiso calc 1
C C32 -0.0088(3) 0.36124(17) 0.44602(17) 0.0327(7) Uani d 1
H H32 -0.0746 0.3563 0.4731 0.039 Uiso calc 1
C C23 0.2465(3) 0.23796(17) 0.47604(18) 0.0347(8) Uani d 1
H H23A 0.2832 0.2313 0.5186 0.052 Uiso calc 1
H H23B 0.1894 0.2009 0.4690 0.052 Uiso calc 1
H H23C 0.2085 0.2839 0.4749 0.052 Uiso calc 1
C C49 0.1073(3) 0.51674(18) 0.76233(18) 0.0363(8) Uani d 1
H H49A 0.0502 0.5533 0.7534 0.054 Uiso calc 1
H H49B 0.1694 0.5197 0.7302 0.054 Uiso calc 1
H H49C 0.1388 0.5234 0.8062 0.054 Uiso calc 1
C C35 0.1809(3) 0.37539(17) 0.36501(16) 0.0323(7) Uani d 1
H H35 0.2453 0.3808 0.3370 0.039 Uiso calc 1
C C12 0.6355(4) 0.6354(2) 0.46897(19) 0.0477(10) Uani d 1
H H12 0.6589 0.6812 0.4564 0.057 Uiso calc 1
C C11 0.6869(4) 0.5769(2) 0.44106(18) 0.0433(9) Uani d 1
H H11 0.7448 0.5827 0.4089 0.052 Uiso calc 1
C C42 0.1473(6) 0.6686(2) 0.4844(2) 0.0651(15) Uani d 1
H H42 0.1664 0.7163 0.4767 0.078 Uiso calc 1
C C43 0.0522(5) 0.6517(2) 0.5214(2) 0.0640(14) Uani d 1
H H43 0.0068 0.6880 0.5399 0.077 Uiso calc 1
C C44 0.0220(4) 0.5815(2) 0.5320(2) 0.0522(11) Uani d 1
H H44 -0.0450 0.5703 0.5564 0.063 Uiso calc 1
C C41 0.2149(5) 0.61537(18) 0.45858(19) 0.0482(10) Uani d 1
H H41 0.2796 0.6270 0.4325 0.058 Uiso calc 1
C C53 -0.1196(4) 0.2632(2) 0.3167(2) 0.0514(10) Uani d 1
H H53A -0.1352 0.3093 0.2975 0.077 Uiso calc 1
H H53B -0.1896 0.2346 0.3154 0.077 Uiso calc 1
H H53C -0.0588 0.2397 0.2918 0.077 Uiso calc 1

loop_
_atom_site_aniso_label
_atom_site_aniso_U_11
_atom_site_aniso_U_22
_atom_site_aniso_U_33
_atom_site_aniso_U_12
_atom_site_aniso_U_13
_atom_site_aniso_U_23
S7 0.0263(4) 0.0496(5) 0.0369(4) 0.0003(4) 0.0064(4) 0.0061(4)
S37 0.0307(4) 0.0340(4) 0.0325(4) -0.0046(3) -0.0002(4) 0.0012(3)
O3 0.0333(13) 0.0272(11) 0.0415(13) 0.0013(10) -0.0098(11) 0.0008(9)
O4 0.0258(13) 0.0347(12) 0.0535(16) -0.0009(10) -0.0049(11) 0.0017(11)
O5 0.0373(14) 0.0298(12) 0.0513(15) -0.0017(11) 0.0075(13) -0.0054(10)
O1 0.0445(17) 0.0293(13) 0.0636(17) 0.0004(11) 0.0159(13) -0.0005(12)
O2 0.0287(14) 0.0324(12) 0.0581(17) 0.0044(10) 0.0049(12) -0.0010(11)
O22 0.0408(15) 0.0330(11) 0.0362(13) -0.0048(11) -0.0023(11) -0.0072(10)
O7 0.0460(18) 0.0310(13) 0.079(2) -0.0045(12) -0.0112(15) -0.0009(13)
O6 0.0294(14) 0.0404(13) 0.0586(17) -0.0002(11) 0.0101(13) -0.0012(12)
N48 0.0252(14) 0.0248(12) 0.0302(13) -0.0022(11) 0.0021(11) 0.0001(10)
N18 0.0259(14) 0.0291(13) 0.0234(12) 0.0003(11) -0.0018(11) -0.0038(10)
O8 0.0327(15) 0.0389(13) 0.0608(18) -0.0084(11) 0.0039(13) 0.0008(13)
N10 0.0279(15) 0.0328(13) 0.0214(12) -0.0046(11) 0.0011(11) -0.0005(11)
C16 0.0224(16) 0.0298(15) 0.0246(14) -0.0028(13) -0.0001(12) -0.0016(12)
C20 0.037(2) 0.0455(19) 0.0231(16) -0.0010(16) 0.0044(13) -0.0042(14)
C27 0.0304(19) 0.0321(16) 0.0288(16) -0.0012(13) -0.0072(13) 0.0050(13)
C17 0.0237(16) 0.0325(15) 0.0245(15) -0.0044(13) -0.0020(12) -0.0029(12)
N40 0.0352(17) 0.0339(14) 0.0289(14) -0.0013(12) 0.0042(12) -0.0038(11)
C36 0.0308(17) 0.0317(15) 0.0238(15) 0.0024(13) -0.0029(13) 0.0042(12)
C46 0.0240(17) 0.0308(15) 0.0324(16) -0.0022(13) 0.0021(13) -0.0014(13)
C45 0.0303(18) 0.0381(16) 0.0309(17) -0.0026(14) 0.0018(14) -0.0013(14)
C47 0.0219(15) 0.0326(15) 0.0325(16) -0.0027(13) -0.0013(13) 0.0000(13)
C50 0.0325(19) 0.0436(19) 0.0312(17) -0.0068(15) 0.0048(14) 0.0007(15)
C14 0.037(2) 0.0341(16) 0.0305(17) -0.0053(15) -0.0017(14) 0.0002(14)
C21 0.0250(17) 0.0432(18) 0.0297(17) 0.0027(14) -0.0025(14) -0.0052(14)
O52 0.060(2) 0.0741(19) 0.0432(16) -0.0270(17) -0.0057(15) -0.0035(14)
C15 0.0255(17) 0.0344(15) 0.0210(15) -0.0042(13) 0.0027(12) -0.0017(12)
C1 0.0275(17) 0.0288(15) 0.0228(15) 0.0044(12) -0.0012(12) -0.0008(12)
C9 0.0267(17) 0.0370(17) 0.0259(15) -0.0075(14) -0.0056(13) 0.0028(13)
C24 0.036(2) 0.0293(16) 0.0374(19) 0.0021(14) 0.0060(15) 0.0043(14)
C54 0.031(2) 0.0356(18) 0.0371(19) 0.0005(14) 0.0047(15) 0.0014(14)
C33 0.0325(19) 0.0354(17) 0.0316(17) -0.0067(15) -0.0037(15) 0.0030(14)
C19 0.039(2) 0.0303(16) 0.0319(17) -0.0043(15) -0.0036(14) -0.0055(14)
C3 0.0346(19) 0.0288(15) 0.0321(17) 0.0013(13) -0.0033(15) -0.0018(13)
C26 0.0250(17) 0.0302(16) 0.055(2) 0.0010(14) -0.0056(17) 0.0003(14)
C6 0.0275(17) 0.0351(16) 0.0313(17) 0.0073(13) 0.0022(14) 0.0022(13)
C55 0.030(2) 0.0370(18) 0.053(2) -0.0032(15) 0.0113(18) -0.0049(15)
C57 0.035(2) 0.0315(17) 0.041(2) -0.0039(15) -0.0073(16) 0.0028(14)
C39 0.045(2) 0.0327(17) 0.0311(17) 0.0061(15) -0.0009(15) -0.0005(14)
C31 0.0281(18) 0.0297(15) 0.0270(16) 0.0018(13) -0.0033(13) 0.0018(12)
C8 0.0283(18) 0.0422(18) 0.0269(16) -0.0073(14) -0.0021(13) 0.0046(13)
C4 0.046(2) 0.0362(18) 0.0314(18) 0.0051(16) 0.0009(16) -0.0069(14)
C34 0.043(2) 0.0328(16) 0.0275(16) -0.0044(15) -0.0001(15) -0.0009(13)
C5 0.038(2) 0.0404(18) 0.0295(17) 0.0089(15) 0.0084(15) -0.0010(14)
C38 0.047(2) 0.0311(16) 0.0264(16) -0.0013(15) -0.0032(15) 0.0021(13)
C13 0.065(3) 0.0323(17) 0.036(2) -0.0061(18) -0.0023(19) -0.0037(15)
C2 0.0294(18) 0.0313(15) 0.0276(16) 0.0034(13) -0.0006(14) -0.0029(13)
C25 0.0261(18) 0.0308(16) 0.051(2) -0.0015(14) -0.0002(17) 0.0022(14)
C51 0.0250(18) 0.048(2) 0.041(2) 0.0015(15) 0.0041(16) -0.0017(16)
C56 0.033(2) 0.0351(17) 0.050(2) 0.0008(15) 0.0056(17) -0.0034(15)
C32 0.0249(17) 0.0408(17) 0.0324(17) -0.0003(14) -0.0015(14) 0.0001(14)
C23 0.036(2) 0.0326(16) 0.0355(18) -0.0058(14) -0.0015(15) -0.0003(14)
C49 0.039(2) 0.0307(17) 0.0396(19) -0.0105(15) -0.0014(15) -0.0005(14)
C35 0.0341(19) 0.0342(16) 0.0286(17) -0.0003(14) 0.0033(14) 0.0031(13)
C12 0.068(3) 0.040(2) 0.035(2) -0.0235(19) -0.004(2) 0.0051(16)
C11 0.050(2) 0.049(2) 0.0305(18) -0.0188(17) -0.0003(16) 0.0023(16)
C42 0.117(5) 0.0329(19) 0.045(2) 0.002(2) 0.008(3) -0.0007(18)
C43 0.100(4) 0.039(2) 0.053(3) 0.019(2) 0.015(3) -0.0016(19)
C44 0.064(3) 0.047(2) 0.046(2) 0.009(2) 0.008(2) -0.0054(18)
C41 0.074(3) 0.0338(18) 0.037(2) -0.0100(19) 0.005(2) 0.0015(15)
C53 0.052(3) 0.060(2) 0.043(2) -0.013(2) -0.0028(19) -0.0103(19)

loop_
_atom_type_symbol
_atom_type_description
_atom_type_scat_dispersion_real
_atom_type_scat_dispersion_imag
_atom_type_scat_source
C C 0.0033 0.0016 'International Tables Vol C Tables 4.2.6.8 and 6.1.1.4'
H H 0.0000 0.0000 'International Tables Vol C Tables 4.2.6.8 and 6.1.1.4'
N N 0.0061 0.0033 'International Tables Vol C Tables 4.2.6.8 and 6.1.1.4'
O O 0.0106 0.0060 'International Tables Vol C Tables 4.2.6.8 and 6.1.1.4'
S S 0.1246 0.1234 'International Tables Vol C Tables 4.2.6.8 and 6.1.1.4'

loop_
_geom_angle_atom_site_label_1
_geom_angle_atom_site_label_2
_geom_angle_atom_site_label_3
_geom_angle
C6 S7 C8 97.88(16)
C38 S37 C36 97.47(17)
C24 O2 H2O 109.5
C3 O22 C23 117.5(2)
C50 N48 C49 109.7(3)
C50 N48 C47 110.5(3)
C49 N48 C47 112.8(2)
C50 N48 H48N 107.9
C49 N48 H48N 107.9
C47 N48 H48N 107.9
C20 N18 C19 110.9(3)
C20 N18 C17 109.6(3)
C19 N18 C17 112.0(2)
C20 N18 H18N 108.1
C19 N18 H18N 108.1
C17 N18 H18N 108.1
C57 O8 H8O 109.5
C1 N10 C9 117.4(3)
C1 N10 C15 119.4(3)
C9 N10 C15 118.0(3)
C21 C16 C17 114.1(3)
C21 C16 C15 111.4(3)
C17 C16 C15 106.0(2)
C21 C16 H16 108.4
C17 C16 H16 108.4
C15 C16 H16 108.4
N18 C20 H20A 109.5
N18 C20 H20B 109.5
H20A C20 H20B 109.5
N18 C20 H20C 109.5
H20A C20 H20C 109.5
H20B C20 H20C 109.5
O3 C27 O4 123.0(3)
O3 C27 C26 116.2(3)
O4 C27 C26 120.8(3)
N18 C17 C16 114.6(3)
N18 C17 H17A 108.6
C16 C17 H17A 108.6
N18 C17 H17B 108.6
C16 C17 H17B 108.6
H17A C17 H17B 107.6
C31 N40 C39 117.2(3)
C31 N40 C45 121.6(3)
C39 N40 C45 118.9(3)
C35 C36 C31 120.1(3)
C35 C36 S37 121.7(3)
C31 C36 S37 118.1(2)
C47 C46 C51 112.9(3)
C47 C46 C45 108.6(3)
C51 C46 C45 110.1(3)
C47 C46 H46 108.4
C51 C46 H46 108.4
C45 C46 H46 108.4
N40 C45 C46 110.0(3)
N40 C45 H45A 109.7
C46 C45 H45A 109.7
N40 C45 H45B 109.7
C46 C45 H45B 109.7
H45A C45 H45B 108.2
N48 C47 C46 113.8(3)
N48 C47 H47A 108.8
C46 C47 H47A 108.8
N48 C47 H47B 108.8
C46 C47 H47B 108.8
H47A C47 H47B 107.7
N48 C50 H50A 109.5
N48 C50 H50B 109.5
H50A C50 H50B 109.5
N48 C50 H50C 109.5
H50A C50 H50C 109.5
H50B C50 H50C 109.5
C9 C14 C13 119.6(3)
C9 C14 H14 120.2
C13 C14 H14 120.2
C16 C21 H21A 109.5
C16 C21 H21B 109.5
H21A C21 H21B 109.5
C16 C21 H21C 109.5
H21A C21 H21C 109.5
H21B C21 H21C 109.5
C33 O52 C53 114.9(3)
N10 C15 C16 111.9(3)
N10 C15 H15A 109.2
C16 C15 H15A 109.2
N10 C15 H15B 109.2
C16 C15 H15B 109.2
H15A C15 H15B 107.9
C6 C1 C2 119.6(3)
C6 C1 N10 118.6(3)
C2 C1 N10 121.9(3)
C14 C9 C8 119.1(3)
C14 C9 N10 122.3(3)
C8 C9 N10 118.6(3)
O1 C24 O2 121.8(3)
O1 C24 C25 118.3(3)
O2 C24 C25 119.9(3)
O5 C54 O6 123.5(3)
O5 C54 C55 115.8(3)
O6 C54 C55 120.6(3)
O52 C33 C34 124.6(3)
O52 C33 C32 114.3(3)
C34 C33 C32 121.1(3)
N18 C19 H19A 109.5
N18 C19 H19B 109.5
H19A C19 H19B 109.5
N18 C19 H19C 109.5
H19A C19 H19C 109.5
H19B C19 H19C 109.5
O22 C3 C4 116.6(3)
O22 C3 C2 123.5(3)
C4 C3 C2 119.9(3)
C25 C26 C27 130.8(3)
C25 C26 H26 114.6
C27 C26 H26 114.6
C1 C6 C5 119.5(3)
C1 C6 S7 119.1(3)
C5 C6 S7 121.2(3)
C56 C55 C54 130.1(4)
C56 C55 H55 114.9
C54 C55 H55 114.9
O7 C57 O8 122.2(3)
O7 C57 C56 117.5(4)
O8 C57 C56 120.2(3)
C38 C39 C44 119.1(3)
C38 C39 N40 119.1(3)
C44 C39 N40 121.7(4)
C32 C31 N40 121.7(3)
C32 C31 C36 118.7(3)
N40 C31 C36 119.5(3)
C11 C8 C9 120.9(3)
C11 C8 S7 120.6(3)
C9 C8 S7 118.5(3)
C5 C4 C3 120.0(3)
C5 C4 H4 120.0
C3 C4 H4 120.0
C33 C34 C35 119.1(3)
C33 C34 H34 120.5
C35 C34 H34 120.5
C4 C5 C6 120.7(3)
C4 C5 H5 119.7
C6 C5 H5 119.7
C41 C38 C39 120.2(4)
C41 C38 S37 121.3(3)
C39 C38 S37 118.5(2)
C12 C13 C14 120.7(4)
C12 C13 H13 119.7
C14 C13 H13 119.7
C3 C2 C1 120.2(3)
C3 C2 H2 119.9
C1 C2 H2 119.9
C26 C25 C24 130.5(3)
C26 C25 H25 114.8
C24 C25 H25 114.8
C46 C51 H51A 109.5
C46 C51 H51B 109.5
H51A C51 H51B 109.5
C46 C51 H51C 109.5
H51A C51 H51C 109.5
H51B C51 H51C 109.5
C55 C56 C57 130.5(4)
C55 C56 H56 114.7
C57 C56 H56 114.7
C33 C32 C31 120.4(3)
C33 C32 H32 119.8
C31 C32 H32 119.8
O22 C23 H23A 109.5
O22 C23 H23B 109.5
H23A C23 H23B 109.5
O22 C23 H23C 109.5
H23A C23 H23C 109.5
H23B C23 H23C 109.5
N48 C49 H49A 109.5
N48 C49 H49B 109.5
H49A C49 H49B 109.5
N48 C49 H49C 109.5
H49A C49 H49C 109.5
H49B C49 H49C 109.5
C34 C35 C36 120.6(3)
C34 C35 H35 119.7
C36 C35 H35 119.7
C13 C12 C11 119.7(3)
C13 C12 H12 120.1
C11 C12 H12 120.1
C8 C11 C12 120.0(4)
C8 C11 H11 120.0
C12 C11 H11 120.0
C43 C42 C41 119.6(4)
C43 C42 H42 120.2
C41 C42 H42 120.2
C42 C43 C44 120.7(4)
C42 C43 H43 119.7
C44 C43 H43 119.7
C43 C44 C39 119.6(4)
C43 C44 H44 120.2
C39 C44 H44 120.2
C38 C41 C42 120.7(4)
C38 C41 H41 119.7
C42 C41 H41 119.7
O52 C53 H53A 109.5
O52 C53 H53B 109.5
H53A C53 H53B 109.5
O52 C53 H53C 109.5
H53A C53 H53C 109.5
H53B C53 H53C 109.5

loop_
_geom_bond_atom_site_label_1
_geom_bond_atom_site_label_2
_geom_bond_distance
S7 C6 1.763(4)
S7 C8 1.775(4)
S37 C38 1.761(4)
S37 C36 1.769(4)
O3 C27 1.258(4)
O4 C27 1.276(4)
O5 C54 1.252(4)
O1 C24 1.221(4)
O2 C24 1.309(5)
O2 H2O 0.8400
O22 C3 1.369(4)
O22 C23 1.429(4)
O7 C57 1.227(4)
O6 C54 1.277(4)
N48 C50 1.491(4)
N48 C49 1.494(4)
N48 C47 1.504(4)
N48 H48N 1.0000
N18 C20 1.487(4)
N18 C19 1.496(4)
N18 C17 1.504(4)
N18 H18N 1.0000
O8 C57 1.293(5)
O8 H8O 0.8400
N10 C1 1.425(4)
N10 C9 1.426(4)
N10 C15 1.463(4)
C16 C21 1.520(5)
C16 C17 1.527(4)
C16 C15 1.544(4)
C16 H16 1.0000
C20 H20A 0.9800
C20 H20B 0.9800
C20 H20C 0.9800
C27 C26 1.494(5)
C17 H17A 0.9900
C17 H17B 0.9900
N40 C31 1.406(4)
N40 C39 1.426(4)
N40 C45 1.453(4)
C36 C35 1.396(5)
C36 C31 1.406(5)
C46 C47 1.519(4)
C46 C51 1.525(5)
C46 C45 1.543(5)
C46 H46 1.0000
C45 H45A 0.9900
C45 H45B 0.9900
C47 H47A 0.9900
C47 H47B 0.9900
C50 H50A 0.9800
C50 H50B 0.9800
C50 H50C 0.9800
C14 C9 1.391(5)
C14 C13 1.401(5)
C14 H14 0.9500
C21 H21A 0.9800
C21 H21B 0.9800
C21 H21C 0.9800
O52 C33 1.369(4)
O52 C53 1.416(5)
C15 H15A 0.9900
C15 H15B 0.9900
C1 C6 1.388(5)
C1 C2 1.398(5)
C9 C8 1.401(5)
C24 C25 1.499(5)
C54 C55 1.504(5)
C33 C34 1.380(5)
C33 C32 1.393(5)
C19 H19A 0.9800
C19 H19B 0.9800
C19 H19C 0.9800
C3 C4 1.389(5)
C3 C2 1.397(5)
C26 C25 1.343(5)
C26 H26 0.9500
C6 C5 1.409(5)
C55 C56 1.346(5)
C55 H55 0.9500
C57 C56 1.490(5)
C39 C38 1.401(5)
C39 C44 1.402(5)
C31 C32 1.393(5)
C8 C11 1.382(5)
C4 C5 1.372(5)
C4 H4 0.9500
C34 C35 1.392(5)
C34 H34 0.9500
C5 H5 0.9500
C38 C41 1.383(5)
C13 C12 1.383(6)
C13 H13 0.9500
C2 H2 0.9500
C25 H25 0.9500
C51 H51A 0.9800
C51 H51B 0.9800
C51 H51C 0.9800
C56 H56 0.9500
C32 H32 0.9500
C23 H23A 0.9800
C23 H23B 0.9800
C23 H23C 0.9800
C49 H49A 0.9800
C49 H49B 0.9800
C49 H49C 0.9800
C35 H35 0.9500
C12 C11 1.387(6)
C12 H12 0.9500
C11 H11 0.9500
C42 C43 1.379(8)
C42 C41 1.388(7)
C42 H42 0.9500
C43 C44 1.399(6)
C43 H43 0.9500
C44 H44 0.9500
C41 H41 0.9500
C53 H53A 0.9800
C53 H53B 0.9800
C53 H53C 0.9800

loop_
_geom_hbond_atom_site_label_D
_geom_hbond_atom_site_label_H
_geom_hbond_atom_site_label_A
_geom_hbond_site_symmetry_A
_geom_hbond_distance_DH
_geom_hbond_distance_HA
_geom_hbond_distance_DA
_geom_hbond_angle_DHA
O2 H2O O4 . 0.84 1.61 2.452(3) 178
O8 H8O O6 . 0.84 1.61 2.443(4) 174
N18 H18N O3 4_646 1.00 1.73 2.716(3) 170
N48 H48N O5 2_565 1.00 1.74 2.710(3) 164
N48 H48N O6 2_565 1.00 2.63 3.332(4) 128
C11 H11 O3 3_566 0.95 2.52 3.316(5) 141
C14 H14 O1 . 0.95 2.53 3.466(5) 167
C17 H17A O1 . 0.99 2.43 3.340(4) 153
C19 H19B O7 3_566 0.99 2.49 3.449(5) 166
C23 H23A O52 3_556 0.98 2.56 3.518(5) 167
C23 H23C <i>Cg</i> 1_555 0.98 2.47 3.421(4) 145
C47 H47A O7 3_466 0.99 2.34 3.296(4) 161
C49 H49B O1 . 0.98 2.39 3.333(5) 163
C50 H50B O3 4_546 0.98 2.55 3.278(4) 131
C53 H53C O4 2_564 0.98 2.56 3.479(5) 156

_cod_database_fobs_code 2241635
